data_7012491
loop_
_publ_author_name
'Leung, Wing-Por'
'Hou, Henry L.'
'Cheng, Hui'
'Yang, Qing-Chuan'
'Li, Hung-Wing'
'Mak, Thomas C. W.'

_publ_section_title
;
 Synthesis and structural characterisation of low-valent Group 14 metal
 complexes containing tridentate 2,6-pyridyl-bridged bis(1-azaallyl)
 ligands
;
_journal_issue 8
_journal_name_full 'Dalton Transactions'
_journal_page_first 1505
_journal_paper_doi 10.1039/b211305h
_journal_year 2003
_chemical_formula_sum 'C27 H33 N3 Si2 Sn'
_chemical_formula_weight 574.43
_chemical_name_systematic
; 
? 
;
_space_group_IT_number 2
_symmetry_cell_setting triclinic
_symmetry_space_group_name_Hall '-P 1'
_symmetry_space_group_name_H-M 'P -1'
_atom_sites_solution_hydrogens geom
_atom_sites_solution_primary direct
_atom_sites_solution_secondary difmap
_audit_creation_method SHELXL-97
_cell_angle_alpha 84.69(3)
_cell_angle_beta 83.38(3)
_cell_angle_gamma 88.21(3)
_cell_formula_units_Z 2
_cell_length_a 8.6497(17)
_cell_length_b 11.619(2)
_cell_length_c 13.869(3)
_cell_measurement_temperature 293(2)
_cell_volume 1378.3(5)
_computing_cell_refinement 'BIOTEX RIGAKU'
_computing_data_collection 'RAXIS-IIC RIGAKU'
_computing_data_reduction 'BIOTEX RIGAKU'
_computing_molecular_graphics 'SIEMENS SHELXTL'
_computing_publication_material 'SIEMENS SHELXTL'
_computing_structure_refinement 'SHELXL-97 (Sheldrick, 1997)'
_computing_structure_solution 'SHELXS-97 (Sheldrick, 1990)'
_diffrn_ambient_temperature 293(2)
_diffrn_measured_fraction_theta_full 0.899
_diffrn_measured_fraction_theta_max 0.899
_diffrn_measurement_device_type 'RAXIS-IIC RIGAKU'
_diffrn_measurement_method IP
_diffrn_radiation_monochromator graphite
_diffrn_radiation_source 'fine-focus sealed tube'
_diffrn_radiation_type MoK\a
_diffrn_radiation_wavelength 0.71073
_diffrn_reflns_av_R_equivalents 0.0000
_diffrn_reflns_av_sigmaI/netI 0.0568
_diffrn_reflns_limit_h_max 9
_diffrn_reflns_limit_h_min -9
_diffrn_reflns_limit_k_max 0
_diffrn_reflns_limit_k_min -14
_diffrn_reflns_limit_l_max 16
_diffrn_reflns_limit_l_min -16
_diffrn_reflns_number 4629
_diffrn_reflns_theta_full 25.53
_diffrn_reflns_theta_max 25.53
_diffrn_reflns_theta_min 2.20
_exptl_absorpt_coefficient_mu 1.033
_exptl_absorpt_correction_T_max 1.214
_exptl_absorpt_correction_T_min 0.867
_exptl_absorpt_correction_type ABSCOR
_exptl_crystal_colour ORANGE
_exptl_crystal_density_diffrn 1.384
_exptl_crystal_density_method 'not measured'
_exptl_crystal_description PRISM
_exptl_crystal_F_000 588
_exptl_crystal_size_max 0.5
_exptl_crystal_size_mid 0.5
_exptl_crystal_size_min 0.26
_refine_diff_density_max 1.255
_refine_diff_density_min -1.451
_refine_diff_density_rms 0.109
_refine_ls_extinction_coef 0.034(4)
_refine_ls_extinction_expression Fc^*^=kFc[1+0.001xFc^2^\l^3^/sin(2\q)]^-1/4^
_refine_ls_extinction_method SHELXL
_refine_ls_goodness_of_fit_ref 1.038
_refine_ls_hydrogen_treatment mixed
_refine_ls_matrix_type full
_refine_ls_number_parameters 299
_refine_ls_number_reflns 4629
_refine_ls_number_restraints 0
_refine_ls_restrained_S_all 1.038
_refine_ls_R_factor_all 0.0505
_refine_ls_R_factor_gt 0.0497
_refine_ls_shift/su_max 0.000
_refine_ls_shift/su_mean 0.000
_refine_ls_structure_factor_coef Fsqd
_refine_ls_weighting_details 'calc w=1/[\s^2^(Fo^2^)+(0.1082P)^2^+0.2922P] where P=(Fo^2^+2Fc^2^)/3'
_refine_ls_weighting_scheme calc
_refine_ls_wR_factor_gt 0.1485
_refine_ls_wR_factor_ref 0.1498
_reflns_number_gt 4507
_reflns_number_total 4629
_reflns_threshold_expression >2sigma(I)
_cod_data_source_file b211305h.txt
_cod_data_source_block p-1_d
_cod_depositor_comments
;
The following automatic conversions were performed:
'_symmetry_cell_setting' value 'TRICLINIC' changed to 'triclinic'
according to '/home/saulius/struct/CIF-dictionaries/cif_core.dic'
dictionary named 'cif_core.dic' version 2.4.1 from 2010-06-29.

Automatic conversion script
Id: cif_fix_enum 1527 2010-12-29 10:47:43Z saulius 
;
_cod_original_sg_symbol_H-M P-1
_cod_database_code 7012491

loop_
_symmetry_equiv_pos_as_xyz
'x, y, z'
'-x, -y, -z'

loop_
_atom_site_label
_atom_site_type_symbol
_atom_site_fract_x
_atom_site_fract_y
_atom_site_fract_z
_atom_site_U_iso_or_equiv
_atom_site_adp_type
_atom_site_occupancy
_atom_site_symmetry_multiplicity
_atom_site_calc_flag
_atom_site_refinement_flags
_atom_site_disorder_assembly
_atom_site_disorder_group
Sn1 Sn 0.03959(3) -0.02755(2) 0.348286(15) 0.05170(19) Uani 1 1 d . . .
N1 N 0.1374(4) -0.1402(3) 0.2343(2) 0.0522(7) Uani 1 1 d . . .
N2 N 0.0248(4) 0.1129(3) 0.2313(2) 0.0539(7) Uani 1 1 d . . .
N3 N -0.1612(4) -0.1352(3) 0.3492(2) 0.0566(8) Uani 1 1 d . . .
Si1 Si -0.09282(14) 0.23211(10) 0.26313(8) 0.0568(3) Uani 1 1 d . . .
Si2 Si -0.33018(14) -0.12354(12) 0.29322(9) 0.0634(3) Uani 1 1 d . . .
C1 C 0.1276(5) -0.2563(3) 0.2624(3) 0.0553(9) Uani 1 1 d . . .
C2 C 0.2066(5) -0.3347(4) 0.2056(3) 0.0657(10) Uani 1 1 d . . .
H2A H 0.2022 -0.4133 0.2254 0.079 Uiso 1 1 calc R . .
C3 C 0.2930(6) -0.2963(4) 0.1182(4) 0.0712(12) Uani 1 1 d . . .
H3A H 0.3471 -0.3490 0.0796 0.085 Uiso 1 1 calc R . .
C4 C 0.2977(5) -0.1816(4) 0.0898(3) 0.0638(10) Uani 1 1 d . . .
H4A H 0.3547 -0.1559 0.0312 0.077 Uiso 1 1 calc R . .
C5 C 0.2174(5) -0.1010(4) 0.1479(3) 0.0545(9) Uani 1 1 d . . .
C6 C 0.2196(5) 0.0194(4) 0.1177(3) 0.0581(9) Uani 1 1 d . . .
H6A H 0.2936 0.0393 0.0651 0.070 Uiso 1 1 calc R . .
C7 C 0.1348(5) 0.1110(4) 0.1507(3) 0.0551(9) Uani 1 1 d . . .
C8 C 0.1700(5) 0.2225(3) 0.0905(3) 0.0578(9) Uani 1 1 d . . .
C9 C 0.2992(5) 0.2845(4) 0.1050(4) 0.0715(12) Uani 1 1 d . . .
H9A H 0.3617 0.2572 0.1528 0.086 Uiso 1 1 calc R . .
C10 C 0.3344(7) 0.3861(5) 0.0487(5) 0.0880(16) Uani 1 1 d . . .
H10A H 0.4205 0.4273 0.0592 0.106 Uiso 1 1 calc R . .
C11 C 0.2452(8) 0.4271(5) -0.0220(5) 0.0954(18) Uani 1 1 d . . .
H11A H 0.2707 0.4958 -0.0596 0.114 Uiso 1 1 calc R . .
C12 C 0.1183(8) 0.3675(5) -0.0379(4) 0.0862(16) Uani 1 1 d . . .
H12A H 0.0574 0.3962 -0.0861 0.103 Uiso 1 1 calc R . .
C13 C 0.0800(6) 0.2653(4) 0.0168(3) 0.0694(11) Uani 1 1 d . . .
H13A H -0.0057 0.2247 0.0049 0.083 Uiso 1 1 calc R . .
C24 C 0.0044(7) 0.3746(4) 0.2581(5) 0.0828(15) Uani 1 1 d . . .
H24A H 0.0909 0.3665 0.2960 0.124 Uiso 1 1 calc R . .
H24B H -0.0688 0.4308 0.2842 0.124 Uiso 1 1 calc R . .
H24C H 0.0408 0.3996 0.1917 0.124 Uiso 1 1 calc R . .
C23 C -0.1732(6) 0.2003(5) 0.3937(3) 0.0782(13) Uani 1 1 d . . .
H23A H -0.2254 0.1278 0.4015 0.117 Uiso 1 1 calc R . .
H23B H -0.2458 0.2606 0.4125 0.117 Uiso 1 1 calc R . .
H23C H -0.0898 0.1962 0.4340 0.117 Uiso 1 1 calc R . .
C22 C -0.2594(6) 0.2560(5) 0.1879(4) 0.0747(12) Uani 1 1 d . . .
H22A H -0.3130 0.1848 0.1884 0.112 Uiso 1 1 calc R . .
H22B H -0.2205 0.2821 0.1221 0.112 Uiso 1 1 calc R . .
H22C H -0.3299 0.3134 0.2145 0.112 Uiso 1 1 calc R . .
C14 C 0.0305(5) -0.2936(4) 0.3519(3) 0.0595(9) Uani 1 1 d . . .
H14A H 0.0658 -0.3574 0.3895 0.071 Uiso 1 1 calc R . .
C15 C -0.1081(5) -0.2433(4) 0.3860(3) 0.0551(8) Uani 1 1 d . . .
C16 C -0.2067(5) -0.3052(4) 0.4691(3) 0.0582(9) Uani 1 1 d . . .
C17 C -0.2184(6) -0.4247(4) 0.4799(4) 0.0701(11) Uani 1 1 d . . .
H17A H -0.1598 -0.4688 0.4357 0.084 Uiso 1 1 calc R . .
C18 C -0.3157(6) -0.4793(5) 0.5554(4) 0.0822(14) Uani 1 1 d . . .
H18A H -0.3241 -0.5593 0.5608 0.099 Uiso 1 1 calc R . .
C19 C -0.3995(6) -0.4155(5) 0.6217(4) 0.0823(15) Uani 1 1 d . . .
H19A H -0.4654 -0.4520 0.6724 0.099 Uiso 1 1 calc R . .
C20 C -0.3867(6) -0.2977(5) 0.6139(4) 0.0801(14) Uani 1 1 d . . .
H20A H -0.4419 -0.2548 0.6603 0.096 Uiso 1 1 calc R . .
C21 C -0.2923(5) -0.2419(4) 0.5375(3) 0.0654(10) Uani 1 1 d . . .
H21A H -0.2863 -0.1617 0.5320 0.079 Uiso 1 1 calc R . .
C27 C -0.4772(6) -0.0267(6) 0.3534(4) 0.107(3) Uani 1 1 d . . .
H27A H -0.5028 -0.0560 0.4202 0.161 Uiso 1 1 calc R . .
H27B H -0.5692 -0.0234 0.3205 0.161 Uiso 1 1 calc R . .
H27C H -0.4359 0.0494 0.3508 0.161 Uiso 1 1 calc R . .
C25 C -0.4150(10) -0.2689(6) 0.2930(6) 0.129(3) Uani 1 1 d . . .
H25A H -0.4408 -0.3012 0.3589 0.193 Uiso 1 1 calc R . .
H25B H -0.3405 -0.3186 0.2595 0.193 Uiso 1 1 calc R . .
H25C H -0.5073 -0.2617 0.2604 0.193 Uiso 1 1 calc R . .
C26 C -0.2829(7) -0.0651(6) 0.1639(4) 0.0891(17) Uani 1 1 d . . .
H26A H -0.2387 0.0100 0.1617 0.134 Uiso 1 1 calc R . .
H26B H -0.3761 -0.0591 0.1322 0.134 Uiso 1 1 calc R . .
H26C H -0.2093 -0.1161 0.1311 0.134 Uiso 1 1 calc R . .

loop_
_atom_site_aniso_label
_atom_site_aniso_U_11
_atom_site_aniso_U_22
_atom_site_aniso_U_33
_atom_site_aniso_U_23
_atom_site_aniso_U_13
_atom_site_aniso_U_12
Sn1 0.0560(3) 0.0504(3) 0.0470(2) 0.00321(13) -0.00418(13) -0.00271(14)
N1 0.0508(17) 0.0531(18) 0.0507(17) -0.0007(13) 0.0001(12) -0.0038(13)
N2 0.0571(19) 0.0527(18) 0.0489(17) 0.0079(13) -0.0019(12) -0.0046(13)
N3 0.0510(18) 0.057(2) 0.0580(19) 0.0104(14) -0.0027(13) -0.0038(14)
Si1 0.0630(7) 0.0516(7) 0.0534(6) 0.0021(5) -0.0018(4) 0.0011(5)
Si2 0.0606(7) 0.0690(8) 0.0593(7) 0.0075(5) -0.0110(5) -0.0055(5)
C1 0.054(2) 0.046(2) 0.064(2) 0.0001(16) -0.0060(16) -0.0004(15)
C2 0.071(3) 0.050(2) 0.074(3) -0.0017(19) -0.0008(19) -0.0028(19)
C3 0.078(3) 0.062(3) 0.073(3) -0.015(2) 0.001(2) 0.007(2)
C4 0.069(3) 0.063(3) 0.055(2) -0.0016(18) 0.0043(17) 0.0024(19)
C5 0.060(2) 0.055(2) 0.0471(19) 0.0007(16) -0.0022(15) -0.0015(16)
C6 0.060(2) 0.057(2) 0.053(2) 0.0056(17) 0.0056(15) -0.0045(17)
C7 0.054(2) 0.063(2) 0.0455(19) 0.0075(16) -0.0040(14) -0.0046(17)
C8 0.064(2) 0.050(2) 0.056(2) 0.0026(17) 0.0027(16) 0.0006(17)
C9 0.065(3) 0.065(3) 0.081(3) 0.007(2) -0.004(2) -0.009(2)
C10 0.085(4) 0.071(3) 0.100(4) 0.014(3) 0.009(3) -0.017(3)
C11 0.119(5) 0.066(3) 0.088(4) 0.025(3) 0.020(3) -0.002(3)
C12 0.105(4) 0.073(3) 0.075(3) 0.021(3) -0.009(3) 0.009(3)
C13 0.077(3) 0.067(3) 0.061(3) 0.008(2) -0.0056(19) 0.001(2)
C24 0.098(4) 0.057(3) 0.090(4) -0.011(3) 0.003(3) -0.004(3)
C23 0.089(3) 0.083(3) 0.057(3) 0.000(2) 0.007(2) 0.011(3)
C22 0.077(3) 0.073(3) 0.069(3) 0.009(2) -0.005(2) 0.011(2)
C14 0.061(2) 0.050(2) 0.063(2) 0.0099(17) -0.0027(17) -0.0001(17)
C15 0.058(2) 0.050(2) 0.055(2) 0.0031(16) -0.0047(15) -0.0008(16)
C16 0.054(2) 0.058(2) 0.060(2) 0.0092(17) -0.0063(16) -0.0028(17)
C17 0.073(3) 0.058(3) 0.073(3) 0.010(2) 0.002(2) -0.001(2)
C18 0.079(3) 0.069(3) 0.091(4) 0.027(3) -0.002(2) -0.014(2)
C19 0.076(3) 0.083(4) 0.077(3) 0.028(3) 0.011(2) -0.003(2)
C20 0.075(3) 0.090(4) 0.067(3) 0.013(2) 0.012(2) 0.006(3)
C21 0.067(3) 0.061(3) 0.065(3) 0.0091(19) -0.0026(18) -0.0003(19)
C27 0.065(4) 0.159(8) 0.097(5) -0.017(5) -0.013(3) 0.034(4)
C25 0.148(7) 0.105(5) 0.141(6) 0.045(5) -0.083(5) -0.059(5)
C26 0.105(4) 0.096(4) 0.066(3) 0.009(3) -0.021(3) -0.010(3)

loop_
_atom_type_symbol
_atom_type_description
_atom_type_scat_dispersion_real
_atom_type_scat_dispersion_imag
_atom_type_scat_source
C C 0.0033 0.0016 'International Tables Vol C Tables 4.2.6.8 and 6.1.1.4'
H H 0.0000 0.0000 'International Tables Vol C Tables 4.2.6.8 and 6.1.1.4'
N N 0.0061 0.0033 'International Tables Vol C Tables 4.2.6.8 and 6.1.1.4'
Si Si 0.0817 0.0704 'International Tables Vol C Tables 4.2.6.8 and 6.1.1.4'
Sn Sn -0.6537 1.4246 'International Tables Vol C Tables 4.2.6.8 and 6.1.1.4'

loop_
_geom_angle_atom_site_label_1
_geom_angle_atom_site_label_2
_geom_angle_atom_site_label_3
_geom_angle
_geom_angle_site_symmetry_1
_geom_angle_site_symmetry_3
_geom_angle_publ_flag
N3 Sn1 N2 107.13(12) . . ?
N3 Sn1 N1 81.81(13) . . ?
N2 Sn1 N1 87.74(12) . . ?
C5 N1 C1 121.1(3) . . ?
C5 N1 Sn1 124.3(3) . . ?
C1 N1 Sn1 114.2(2) . . ?
C7 N2 Si1 125.7(3) . . ?
C7 N2 Sn1 116.9(3) . . ?
Si1 N2 Sn1 115.43(16) . . ?
C15 N3 Si2 120.1(3) . . ?
C15 N3 Sn1 102.7(2) . . ?
Si2 N3 Sn1 135.00(18) . . ?
N2 Si1 C23 106.8(2) . . ?
N2 Si1 C22 112.3(2) . . ?
C23 Si1 C22 108.5(2) . . ?
N2 Si1 C24 117.2(2) . . ?
C23 Si1 C24 105.0(3) . . ?
C22 Si1 C24 106.5(3) . . ?
N3 Si2 C27 112.2(2) . . ?
N3 Si2 C25 110.1(3) . . ?
C27 Si2 C25 109.1(4) . . ?
N3 Si2 C26 109.1(2) . . ?
C27 Si2 C26 108.6(3) . . ?
C25 Si2 C26 107.6(3) . . ?
N1 C1 C2 119.9(4) . . ?
N1 C1 C14 118.6(4) . . ?
C2 C1 C14 121.4(4) . . ?
C1 C2 C3 120.0(4) . . ?
C4 C3 C2 119.5(4) . . ?
C3 C4 C5 120.8(4) . . ?
N1 C5 C4 118.7(4) . . ?
N1 C5 C6 120.2(4) . . ?
C4 C5 C6 121.1(4) . . ?
C7 C6 C5 132.5(4) . . ?
C6 C7 N2 128.4(4) . . ?
C6 C7 C8 113.6(3) . . ?
N2 C7 C8 117.9(4) . . ?
C9 C8 C13 118.4(4) . . ?
C9 C8 C7 119.5(4) . . ?
C13 C8 C7 122.1(4) . . ?
C10 C9 C8 120.0(5) . . ?
C11 C10 C9 120.9(6) . . ?
C12 C11 C10 120.1(5) . . ?
C11 C12 C13 120.5(5) . . ?
C12 C13 C8 120.0(5) . . ?
C15 C14 C1 126.0(4) . . ?
C14 C15 N3 123.6(4) . . ?
C14 C15 C16 118.7(4) . . ?
N3 C15 C16 117.6(4) . . ?
C21 C16 C17 118.2(4) . . ?
C21 C16 C15 119.4(4) . . ?
C17 C16 C15 122.4(4) . . ?
C18 C17 C16 121.1(5) . . ?
C19 C18 C17 119.8(5) . . ?
C20 C19 C18 120.0(4) . . ?
C19 C20 C21 120.6(5) . . ?
C16 C21 C20 120.2(5) . . ?

loop_
_geom_bond_atom_site_label_1
_geom_bond_atom_site_label_2
_geom_bond_distance
_geom_bond_site_symmetry_2
_geom_bond_publ_flag
Sn1 N3 2.170(3) . ?
Sn1 N2 2.204(3) . ?
Sn1 N1 2.221(3) . ?
N1 C5 1.360(5) . ?
N1 C1 1.372(5) . ?
N2 C7 1.383(5) . ?
N2 Si1 1.752(4) . ?
N3 C15 1.396(5) . ?
N3 Si2 1.728(4) . ?
Si1 C23 1.871(5) . ?
Si1 C22 1.874(5) . ?
Si1 C24 1.872(5) . ?
Si2 C27 1.849(6) . ?
Si2 C25 1.862(6) . ?
Si2 C26 1.862(5) . ?
C1 C2 1.373(6) . ?
C1 C14 1.454(6) . ?
C2 C3 1.392(6) . ?
C3 C4 1.354(7) . ?
C4 C5 1.407(6) . ?
C5 C6 1.423(6) . ?
C6 C7 1.358(6) . ?
C7 C8 1.495(6) . ?
C8 C9 1.391(6) . ?
C8 C13 1.401(6) . ?
C9 C10 1.376(7) . ?
C10 C11 1.360(9) . ?
C11 C12 1.365(9) . ?
C12 C13 1.377(7) . ?
C14 C15 1.371(6) . ?
C15 C16 1.494(5) . ?
C16 C21 1.387(6) . ?
C16 C17 1.388(6) . ?
C17 C18 1.383(6) . ?
C18 C19 1.364(8) . ?
C19 C20 1.370(8) . ?
C20 C21 1.384(6) . ?
